data_7123559
loop_
_publ_author_name
'Wu, Zhao-Feng'
'Hu, Bing'
'Fu, Zhi-hua'
'Wang, Hao'
'Xu, Gang'
'Gong, Liaokuo'
'Zou, Guo-Dong'
'Huang, Xiao-ying'
'Li, Jing'

_publ_section_title
;
 [Ba13Sb36Cl34O54]8-: High-nuclearity cluster for the assembly of
 nanocluster-based compounds
;
_journal_name_full 'Chemical Communications'
_journal_paper_doi 10.1039/C9CC02145K
_journal_year 2019
_chemical_formula_sum 'C50 H106 Ba13 Cl34 N10 O78 Sb36'
_chemical_formula_weight 9469.16
_space_group_crystal_system orthorhombic
_space_group_IT_number 69
_space_group_name_Hall '-F 2 2'
_space_group_name_H-M_alt 'F m m m'
_symmetry_space_group_name_Hall '-F 2 2'
_symmetry_space_group_name_H-M 'F m m m'
_atom_sites_solution_hydrogens mixed
_audit_creation_method SHELXL-2016/6
_audit_update_record
;
2016-11-11 deposited with the CCDC.    2019-05-28 downloaded from the CCDC.
;
_cell_angle_alpha 90
_cell_angle_beta 90
_cell_angle_gamma 90
_cell_formula_units_Z 4
_cell_length_a 22.1076(8)
_cell_length_b 23.5213(8)
_cell_length_c 35.8807(14)
_cell_measurement_reflns_used 5178
_cell_measurement_temperature 100(2)
_cell_measurement_theta_max 74.6797
_cell_measurement_theta_min 3.6846
_cell_volume 18657.9(12)
_computing_cell_refinement
;
CrysAlisPro, Agilent Technologies,
Version 1.171.36.20 (release 27-06-2012 CrysAlis171 .NET)
(compiled Jul 11 2012,15:38:31)
;
_computing_data_collection
;
CrysAlisPro, Agilent Technologies,
Version 1.171.36.20 (release 27-06-2012 CrysAlis171 .NET)
(compiled Jul 11 2012,15:38:31)
;
_computing_data_reduction
;
CrysAlisPro, Agilent Technologies,
Version 1.171.36.20 (release 27-06-2012 CrysAlis171 .NET)
(compiled Jul 11 2012,15:38:31)
;
_computing_structure_refinement 'SHELXL-2016/6 (Sheldrick, 2016)'
_diffrn_ambient_temperature 100(2)
_diffrn_measured_fraction_theta_full 0.992
_diffrn_measured_fraction_theta_max 0.959
_diffrn_measurement_device_type 'SuperNova, Dual, Cu at zero, Atlas'
_diffrn_measurement_method '\w scans'
_diffrn_radiation_type CuK\a
_diffrn_radiation_wavelength 1.54178
_diffrn_reflns_av_R_equivalents 0.0434
_diffrn_reflns_av_unetI/netI 0.0401
_diffrn_reflns_Laue_measured_fraction_full 0.992
_diffrn_reflns_Laue_measured_fraction_max 0.959
_diffrn_reflns_limit_h_max 26
_diffrn_reflns_limit_h_min -24
_diffrn_reflns_limit_k_max 28
_diffrn_reflns_limit_k_min -14
_diffrn_reflns_limit_l_max 44
_diffrn_reflns_limit_l_min -44
_diffrn_reflns_number 10613
_diffrn_reflns_point_group_measured_fraction_full 0.992
_diffrn_reflns_point_group_measured_fraction_max 0.959
_diffrn_reflns_theta_full 67.679
_diffrn_reflns_theta_max 74.795
_diffrn_reflns_theta_min 3.758
_diffrn_source 'SuperNova (Cu) X-ray Source'
_exptl_absorpt_coefficient_mu 66.613
_exptl_absorpt_correction_T_max 0.089
_exptl_absorpt_correction_T_min 0.004
_exptl_absorpt_correction_type analytical
_exptl_absorpt_process_details
;
CrysAlisPro, Agilent Technologies,
Version 1.171.36.20 (release 27-06-2012 CrysAlis171 .NET)
(compiled Jul 11 2012,15:38:31)
Analytical numeric absorption correction using a multifaceted crystal
            model based on expressions derived by R.C. Clark & J.S. Reid.
(Clark, R. C. & Reid, J. S. (1995). Acta Cryst. A51, 887-897)
;
_exptl_crystal_colour colorless
_exptl_crystal_density_diffrn 3.371
_exptl_crystal_description block
_exptl_crystal_F_000 16968
_exptl_crystal_size_max 0.30
_exptl_crystal_size_mid 0.20
_exptl_crystal_size_min 0.14
_refine_diff_density_max 3.437
_refine_diff_density_min -2.026
_refine_diff_density_rms 0.440
_refine_ls_extinction_method none
_refine_ls_goodness_of_fit_ref 1.077
_refine_ls_hydrogen_treatment constr
_refine_ls_matrix_type full
_refine_ls_number_parameters 267
_refine_ls_number_reflns 4937
_refine_ls_number_restraints 168
_refine_ls_restrained_S_all 1.059
_refine_ls_R_factor_all 0.0789
_refine_ls_R_factor_gt 0.0722
_refine_ls_shift/su_max 0.001
_refine_ls_shift/su_mean 0.000
_refine_ls_structure_factor_coef Fsqd
_refine_ls_weighting_details 'w=1/[\s^2^(Fo^2^)+(0.0500P)^2^+4414.0000P] where P=(Fo^2^+2Fc^2^)/3'
_refine_ls_weighting_scheme calc
_refine_ls_wR_factor_gt 0.1687
_refine_ls_wR_factor_ref 0.1732
_reflns_Friedel_coverage 0.000
_reflns_number_gt 4358
_reflns_number_total 4937
_reflns_threshold_expression 'I > 2\s(I)'
_cod_data_source_file c9cc02145k2.cif
_cod_data_source_block fmmm-final
_cod_database_code 7123559
_shelx_shelxl_version_number 2016/6
_shelx_space_group_comment
;
The symmetry employed for this shelxl refinement is uniquely defined
by the following loop, which should always be used as a source of
symmetry information in preference to the above space-group names.
They are only intended as comments.
;

loop_
_space_group_symop_operation_xyz
'x, y, z'
'-x, -y, z'
'x, -y, -z'
'-x, y, -z'
'x, y+1/2, z+1/2'
'-x, -y+1/2, z+1/2'
'x, -y+1/2, -z+1/2'
'-x, y+1/2, -z+1/2'
'x+1/2, y, z+1/2'
'-x+1/2, -y, z+1/2'
'x+1/2, -y, -z+1/2'
'-x+1/2, y, -z+1/2'
'x+1/2, y+1/2, z'
'-x+1/2, -y+1/2, z'
'x+1/2, -y+1/2, -z'
'-x+1/2, y+1/2, -z'
'-x, -y, -z'
'x, y, -z'
'-x, y, z'
'x, -y, z'
'-x, -y+1/2, -z+1/2'
'x, y+1/2, -z+1/2'
'-x, y+1/2, z+1/2'
'x, -y+1/2, z+1/2'
'-x+1/2, -y, -z+1/2'
'x+1/2, y, -z+1/2'
'-x+1/2, y, z+1/2'
'x+1/2, -y, z+1/2'
'-x+1/2, -y+1/2, -z'
'x+1/2, y+1/2, -z'
'-x+1/2, y+1/2, z'
'x+1/2, -y+1/2, z'

loop_
_atom_site_label
_atom_site_type_symbol
_atom_site_fract_x
_atom_site_fract_y
_atom_site_fract_z
_atom_site_U_iso_or_equiv
_atom_site_adp_type
_atom_site_occupancy
_atom_site_site_symmetry_order
_atom_site_calc_flag
_atom_site_refinement_flags_posn
_atom_site_refinement_flags_adp
_atom_site_refinement_flags_occupancy
Ba1 Ba 0.500000 0.500000 0.500000 0.0352(6) Uani 1 8 d S T P
Ba2 Ba 0.500000 0.32997(6) 0.58142(4) 0.0371(3) Uani 1 2 d S T P
Ba3 Ba 0.68603(6) 0.37477(6) 0.500000 0.0360(3) Uani 1 2 d S T P
Ba4 Ba 0.63300(6) 0.500000 0.61372(4) 0.0378(3) Uani 1 2 d S T P
Sb1 Sb 0.66268(5) 0.25939(4) 0.57881(3) 0.0368(3) Uani 1 1 d . . .
Sb2 Sb 0.75600(5) 0.38080(4) 0.60212(3) 0.0364(3) Uani 1 1 d . . .
Sb3 Sb 0.62642(5) 0.34531(5) 0.65859(3) 0.0390(3) Uani 1 1 d . . .
Sb4 Sb 0.57583(7) 0.23509(6) 0.500000 0.0359(3) Uani 1 2 d S T P
Sb5 Sb 0.78434(7) 0.500000 0.54760(5) 0.0380(4) Uani 1 2 d S T P
Sb6 Sb 0.500000 0.42865(7) 0.67542(5) 0.0380(3) Uani 1 2 d S T P
Cl1 Cl 0.58196(16) 0.42441(16) 0.45004(11) 0.0363(8) Uani 1 1 d . . .
Cl2 Cl 0.500000 0.1954(3) 0.5748(2) 0.0522(15) Uani 1 2 d S T P
Cl3 Cl 0.750000 0.250000 0.500000 0.060(3) Uani 1 4 d S T P
Cl4 Cl 0.8290(4) 0.3903(3) 0.500000 0.110(5) Uani 1 2 d S T P
Cl5 Cl 0.7899(3) 0.500000 0.6379(2) 0.0558(16) Uani 1 2 d S T P
Cl6 Cl 0.6190(3) 0.500000 0.7017(2) 0.0595(17) Uani 1 2 d S T P
Cl7 Cl 0.750000 0.250000 0.64823(18) 0.0489(14) Uani 1 2 d S T P
Cl8 Cl 0.500000 0.2968(3) 0.6859(2) 0.0596(18) Uani 1 2 d S T P
O1 O 0.6075(5) 0.2858(5) 0.5391(3) 0.040(3) Uani 1 1 d . . .
O2 O 0.6091(5) 0.2977(5) 0.6157(4) 0.040(3) Uani 1 1 d . . .
O3 O 0.7127(5) 0.3261(5) 0.5702(3) 0.038(3) Uani 1 1 d . . .
O4 O 0.6865(5) 0.3956(5) 0.6341(4) 0.041(3) Uani 1 1 d . . .
O5 O 0.7291(5) 0.4399(5) 0.5667(4) 0.042(3) Uani 1 1 d . . .
O6 O 0.5640(5) 0.3992(5) 0.6417(3) 0.039(3) Uani 1 1 d . . .
O7 O 0.500000 0.2793(10) 0.500000 0.040(5) Uani 1 4 d S T P
O8 O 0.7381(10) 0.500000 0.500000 0.038(5) Uani 1 4 d S T P
O9 O 0.500000 0.500000 0.6459(8) 0.045(6) Uani 1 4 d S T P
N1 N 0.416(2) 0.149(2) 0.6618(15) 0.100(9) Uani 0.5 1 d D U P
H1A H 0.416437 0.170331 0.641488 0.120 Uiso 0.5 1 calc R U P
C1 C 0.419(2) 0.173(3) 0.6927(14) 0.101(9) Uani 0.5 1 d D U P
H1 H 0.422506 0.213361 0.693228 0.121 Uiso 0.5 1 calc R U P
C2 C 0.419(2) 0.144(2) 0.7264(15) 0.102(9) Uani 0.5 1 d D U P
H2 H 0.422266 0.162437 0.749943 0.122 Uiso 0.5 1 calc R U P
C3 C 0.413(3) 0.086(2) 0.7219(16) 0.100(9) Uani 0.5 1 d D U P
H3 H 0.409427 0.063431 0.743740 0.121 Uiso 0.5 1 calc R U P
C4 C 0.411(3) 0.058(2) 0.6878(13) 0.100(9) Uani 0.5 1 d D U P
H4 H 0.410343 0.017906 0.684893 0.119 Uiso 0.5 1 calc R U P
C5 C 0.411(3) 0.097(2) 0.6587(17) 0.101(9) Uiso 0.5 1 d D U P
H5 H 0.406990 0.081906 0.634168 0.122 Uiso 0.5 1 calc R U P
N2 N 0.757(2) 0.4152(17) 0.7214(16) 0.058(8) Uani 0.25 1 d D U P
H2A H 0.758994 0.432392 0.700312 0.070 Uiso 0.25 1 d R U P
C6 C 0.7576(15) 0.3626(14) 0.7172(10) 0.063(7) Uani 0.5 1 d D U P
H7A H 0.766091 0.341367 0.696010 0.076 Uiso 0.5 1 d R U P
C7 C 0.750000 0.332(2) 0.750000 0.061(8) Uani 0.5 2 d DS TU P
H8A H 0.750000 0.291606 0.750000 0.074 Uiso 0.5 2 calc R U P
C8 C 0.750000 0.445(2) 0.750000 0.058(8) Uani 0.5 2 d DS TU P
H2B H 0.750000 0.484045 0.750000 0.069 Uiso 0.5 2 d R U P
C9 C 0.743(3) 0.4216(14) 0.7853(8) 0.058(8) Uani 0.25 1 d D U P
H9A H 0.740399 0.440773 0.808907 0.070 Uiso 0.25 1 d R U P

loop_
_atom_site_aniso_label
_atom_site_aniso_U_11
_atom_site_aniso_U_22
_atom_site_aniso_U_33
_atom_site_aniso_U_23
_atom_site_aniso_U_13
_atom_site_aniso_U_12
Ba1 0.0256(12) 0.0318(13) 0.0481(15) 0.000 0.000 0.000
Ba2 0.0260(6) 0.0342(7) 0.0511(8) 0.0012(6) 0.000 0.000
Ba3 0.0259(6) 0.0342(7) 0.0481(7) 0.000 0.000 0.0013(5)
Ba4 0.0292(7) 0.0342(7) 0.0499(8) 0.000 -0.0002(6) 0.000
Sb1 0.0269(5) 0.0322(5) 0.0514(6) 0.0009(4) -0.0017(4) 0.0017(4)
Sb2 0.0261(5) 0.0346(5) 0.0486(6) -0.0002(4) -0.0023(4) 0.0011(4)
Sb3 0.0297(5) 0.0376(5) 0.0496(6) 0.0015(5) -0.0002(5) 0.0012(4)
Sb4 0.0266(7) 0.0320(7) 0.0489(8) 0.000 0.000 0.0011(6)
Sb5 0.0246(7) 0.0330(7) 0.0564(9) 0.000 -0.0022(6) 0.000
Sb6 0.0288(7) 0.0372(8) 0.0481(8) 0.0005(6) 0.000 0.000
Cl1 0.0247(16) 0.0342(18) 0.050(2) -0.0005(15) 0.0011(15) 0.0004(14)
Cl2 0.060(4) 0.040(3) 0.057(4) 0.003(3) 0.000 0.000
Cl3 0.092(8) 0.045(5) 0.044(5) 0.000 0.000 0.021(5)
Cl4 0.033(4) 0.044(4) 0.254(16) 0.000 0.000 0.008(3)
Cl5 0.047(4) 0.047(3) 0.073(4) 0.000 -0.005(3) 0.000
Cl6 0.040(3) 0.078(5) 0.061(4) 0.000 -0.002(3) 0.000
Cl7 0.039(3) 0.058(3) 0.049(3) 0.000 0.000 0.003(3)
Cl8 0.038(3) 0.054(4) 0.087(5) 0.009(4) 0.000 0.000
O1 0.026(6) 0.039(6) 0.054(7) -0.003(5) -0.008(5) 0.002(5)
O2 0.024(5) 0.034(6) 0.062(7) -0.012(5) 0.005(5) 0.000(5)
O3 0.024(5) 0.037(6) 0.052(7) 0.000(5) 0.005(5) -0.009(5)
O4 0.027(6) 0.040(6) 0.055(7) -0.003(5) 0.008(5) -0.001(5)
O5 0.028(6) 0.038(6) 0.061(7) 0.007(5) -0.007(5) -0.011(5)
O6 0.022(5) 0.040(6) 0.057(7) -0.002(5) 0.005(5) 0.008(5)
O7 0.034(12) 0.034(12) 0.052(14) 0.000 0.000 0.000
O8 0.027(11) 0.051(13) 0.036(11) 0.000 0.000 0.000
O9 0.033(13) 0.038(13) 0.064(16) 0.000 0.000 0.000
N1 0.099(12) 0.104(12) 0.097(12) 0.015(11) -0.002(11) -0.003(11)
C1 0.100(13) 0.097(13) 0.105(13) 0.012(11) -0.002(11) -0.005(11)
C2 0.100(13) 0.105(13) 0.101(13) 0.009(11) 0.000(11) -0.004(11)
C3 0.100(13) 0.101(13) 0.100(13) 0.012(11) 0.000(11) -0.006(11)
C4 0.098(13) 0.098(13) 0.103(13) 0.010(11) -0.002(11) -0.006(11)
N2 0.047(15) 0.058(16) 0.070(17) -0.003(11) -0.022(16) -0.001(11)
C6 0.050(14) 0.065(15) 0.075(16) -0.007(10) -0.022(15) 0.000(10)
C7 0.050(15) 0.059(16) 0.076(17) 0.000 -0.024(16) 0.000
C8 0.045(15) 0.057(16) 0.071(17) 0.000 -0.025(15) 0.000
C9 0.047(15) 0.058(16) 0.069(17) -0.003(11) -0.023(16) 0.000(11)

loop_
_atom_type_symbol
_atom_type_description
_atom_type_scat_dispersion_real
_atom_type_scat_dispersion_imag
_atom_type_scat_source
C C 0.0181 0.0091 'International Tables Vol C Tables 4.2.6.8 and 6.1.1.4'
H H 0.0000 0.0000 'International Tables Vol C Tables 4.2.6.8 and 6.1.1.4'
Ba Ba -1.0456 8.4617 'International Tables Vol C Tables 4.2.6.8 and 6.1.1.4'
Cl Cl 0.3639 0.7018 'International Tables Vol C Tables 4.2.6.8 and 6.1.1.4'
N N 0.0311 0.0180 'International Tables Vol C Tables 4.2.6.8 and 6.1.1.4'
O O 0.0492 0.0322 'International Tables Vol C Tables 4.2.6.8 and 6.1.1.4'
Sb Sb -0.0562 5.8946 'International Tables Vol C Tables 4.2.6.8 and 6.1.1.4'

loop_
_geom_angle_atom_site_label_1
_geom_angle_atom_site_label_2
_geom_angle_atom_site_label_3
_geom_angle
_geom_angle_site_symmetry_1
_geom_angle_site_symmetry_3
Cl1 Ba1 Cl1 180.00(11) 19_655 3_566
Cl1 Ba1 Cl1 109.54(15) 19_655 20_565
Cl1 Ba1 Cl1 70.46(15) 3_566 20_565
Cl1 Ba1 Cl1 69.80(14) 19_655 2_665
Cl1 Ba1 Cl1 110.20(14) 3_566 2_665
Cl1 Ba1 Cl1 71.33(14) 20_565 2_665
Cl1 Ba1 Cl1 110.20(14) 19_655 18_556
Cl1 Ba1 Cl1 69.80(14) 3_566 18_556
Cl1 Ba1 Cl1 108.67(14) 20_565 18_556
Cl1 Ba1 Cl1 180.00(12) 2_665 18_556
Cl1 Ba1 Cl1 108.67(14) 19_655 17_666
Cl1 Ba1 Cl1 71.33(14) 3_566 17_666
Cl1 Ba1 Cl1 110.20(14) 20_565 17_666
Cl1 Ba1 Cl1 70.46(15) 2_665 17_666
Cl1 Ba1 Cl1 109.54(15) 18_556 17_666
Cl1 Ba1 Cl1 70.46(15) 19_655 4_656
Cl1 Ba1 Cl1 109.54(15) 3_566 4_656
Cl1 Ba1 Cl1 180.00(11) 20_565 4_656
Cl1 Ba1 Cl1 108.67(14) 2_665 4_656
Cl1 Ba1 Cl1 71.33(14) 18_556 4_656
Cl1 Ba1 Cl1 69.80(14) 17_666 4_656
Cl1 Ba1 Cl1 71.33(14) 19_655 .
Cl1 Ba1 Cl1 108.67(14) 3_566 .
Cl1 Ba1 Cl1 69.79(14) 20_565 .
Cl1 Ba1 Cl1 109.54(15) 2_665 .
Cl1 Ba1 Cl1 70.46(15) 18_556 .
Cl1 Ba1 Cl1 180.00(12) 17_666 .
Cl1 Ba1 Cl1 110.21(14) 4_656 .
O2 Ba2 O2 118.1(5) . 19_655
O2 Ba2 O1 56.6(3) . .
O2 Ba2 O1 143.7(3) 19_655 .
O2 Ba2 O1 143.7(3) . 19_655
O2 Ba2 O1 56.6(3) 19_655 19_655
O1 Ba2 O1 104.5(4) . 19_655
O2 Ba2 O6 55.8(3) . .
O2 Ba2 O6 103.4(3) 19_655 .
O1 Ba2 O6 100.2(3) . .
O1 Ba2 O6 155.3(3) 19_655 .
O2 Ba2 O6 103.4(3) . 19_655
O2 Ba2 O6 55.8(3) 19_655 19_655
O1 Ba2 O6 155.3(3) . 19_655
O1 Ba2 O6 100.2(3) 19_655 19_655
O6 Ba2 O6 55.2(4) . 19_655
O2 Ba2 Cl1 81.4(3) . 18_556
O2 Ba2 Cl1 149.3(2) 19_655 18_556
O1 Ba2 Cl1 66.4(2) . 18_556
O1 Ba2 Cl1 121.9(2) 19_655 18_556
O6 Ba2 Cl1 66.6(2) . 18_556
O6 Ba2 Cl1 98.5(2) 19_655 18_556
O2 Ba2 Cl1 149.3(2) . 4_656
O2 Ba2 Cl1 81.4(3) 19_655 4_656
O1 Ba2 Cl1 121.9(2) . 4_656
O1 Ba2 Cl1 66.4(2) 19_655 4_656
O6 Ba2 Cl1 98.5(2) . 4_656
O6 Ba2 Cl1 66.6(2) 19_655 4_656
Cl1 Ba2 Cl1 72.05(14) 18_556 4_656
O2 Ba2 O7 107.6(3) . .
O2 Ba2 O7 107.6(3) 19_655 .
O1 Ba2 O7 53.2(2) . .
O1 Ba2 O7 53.2(2) 19_655 .
O6 Ba2 O7 149.0(3) . .
O6 Ba2 O7 149.0(3) 19_655 .
Cl1 Ba2 O7 86.2(3) 18_556 .
Cl1 Ba2 O7 86.2(3) 4_656 .
O2 Ba2 Cl2 76.3(2) . .
O2 Ba2 Cl2 76.3(2) 19_655 .
O1 Ba2 Cl2 67.5(2) . .
O1 Ba2 Cl2 67.5(2) 19_655 .
O6 Ba2 Cl2 125.8(2) . .
O6 Ba2 Cl2 125.8(2) 19_655 .
Cl1 Ba2 Cl2 133.77(11) 18_556 .
Cl1 Ba2 Cl2 133.77(11) 4_656 .
O7 Ba2 Cl2 63.5(4) . .
O2 Ba2 Sb3 109.0(3) . 19_655
O2 Ba2 Sb3 27.3(2) 19_655 19_655
O1 Ba2 Sb3 160.9(2) . 19_655
O1 Ba2 Sb3 80.0(2) 19_655 19_655
O6 Ba2 Sb3 77.5(2) . 19_655
O6 Ba2 Sb3 29.3(2) 19_655 19_655
Cl1 Ba2 Sb3 127.37(8) 18_556 19_655
Cl1 Ba2 Sb3 76.99(8) 4_656 19_655
O7 Ba2 Sb3 133.11(10) . 19_655
Cl2 Ba2 Sb3 98.23(9) . 19_655
O2 Ba2 Sb3 27.3(2) . .
O2 Ba2 Sb3 109.0(3) 19_655 .
O1 Ba2 Sb3 80.0(2) . .
O1 Ba2 Sb3 160.9(2) 19_655 .
O6 Ba2 Sb3 29.3(2) . .
O6 Ba2 Sb3 77.5(2) 19_655 .
Cl1 Ba2 Sb3 76.99(8) 18_556 .
Cl1 Ba2 Sb3 127.38(8) 4_656 .
O7 Ba2 Sb3 133.11(10) . .
Cl2 Ba2 Sb3 98.23(9) . .
Sb3 Ba2 Sb3 90.06(5) 19_655 .
O3 Ba3 O3 125.9(5) . 18_556
O3 Ba3 O5 148.4(3) . 18_556
O3 Ba3 O5 55.2(3) 18_556 18_556
O3 Ba3 O5 55.2(3) . .
O3 Ba3 O5 148.4(3) 18_556 .
O5 Ba3 O5 106.0(4) 18_556 .
O3 Ba3 O1 104.5(3) . 18_556
O3 Ba3 O1 55.5(3) 18_556 18_556
O5 Ba3 O1 99.5(3) 18_556 18_556
O5 Ba3 O1 153.6(3) . 18_556
O3 Ba3 O1 55.5(3) . .
O3 Ba3 O1 104.5(3) 18_556 .
O5 Ba3 O1 153.6(3) 18_556 .
O5 Ba3 O1 99.5(3) . .
O1 Ba3 O1 54.5(4) 18_556 .
O3 Ba3 Cl1 144.2(2) . .
O3 Ba3 Cl1 78.1(2) 18_556 .
O5 Ba3 Cl1 65.6(2) 18_556 .
O5 Ba3 Cl1 119.9(2) . .
O1 Ba3 Cl1 65.0(2) 18_556 .
O1 Ba3 Cl1 95.7(2) . .
O3 Ba3 Cl1 78.1(2) . 18_556
O3 Ba3 Cl1 144.2(2) 18_556 18_556
O5 Ba3 Cl1 119.9(2) 18_556 18_556
O5 Ba3 Cl1 65.6(2) . 18_556
O1 Ba3 Cl1 95.7(2) 18_556 18_556
O1 Ba3 Cl1 65.0(2) . 18_556
Cl1 Ba3 Cl1 69.59(15) . 18_556
O3 Ba3 O8 107.5(3) . .
O3 Ba3 O8 107.5(3) 18_556 .
O5 Ba3 O8 53.7(2) 18_556 .
O5 Ba3 O8 53.7(2) . .
O1 Ba3 O8 147.5(3) 18_556 .
O1 Ba3 O8 147.5(3) . .
Cl1 Ba3 O8 85.4(3) . .
Cl1 Ba3 O8 85.4(3) 18_556 .
O3 Ba3 Cl4 80.8(2) . .
O3 Ba3 Cl4 80.8(2) 18_556 .
O5 Ba3 Cl4 68.0(2) 18_556 .
O5 Ba3 Cl4 68.0(2) . .
O1 Ba3 Cl4 130.0(2) 18_556 .
O1 Ba3 Cl4 130.0(2) . .
Cl1 Ba3 Cl4 133.22(12) . .
Cl1 Ba3 Cl4 133.22(12) 18_556 .
O8 Ba3 Cl4 62.0(4) . .
O3 Ba3 Cl3 63.0(2) . .
O3 Ba3 Cl3 63.0(2) 18_556 .
O5 Ba3 Cl3 108.8(2) 18_556 .
O5 Ba3 Cl3 108.8(2) . .
O1 Ba3 Cl3 68.3(2) 18_556 .
O1 Ba3 Cl3 68.3(2) . .
Cl1 Ba3 Cl3 130.74(8) . .
Cl1 Ba3 Cl3 130.74(8) 18_556 .
O8 Ba3 Cl3 132.9(4) . .
Cl4 Ba3 Cl3 70.87(15) . .
O3 Ba3 Sb1 112.7(2) . 18_556
O3 Ba3 Sb1 27.4(2) 18_556 18_556
O5 Ba3 Sb1 79.7(2) 18_556 18_556
O5 Ba3 Sb1 164.5(2) . 18_556
O1 Ba3 Sb1 29.4(2) 18_556 18_556
O1 Ba3 Sb1 77.5(2) . 18_556
Cl1 Ba3 Sb1 75.60(7) . 18_556
Cl1 Ba3 Sb1 124.58(8) 18_556 18_556
O8 Ba3 Sb1 133.39(7) . 18_556
Cl4 Ba3 Sb1 102.04(10) . 18_556
Cl3 Ba3 Sb1 55.82(2) . 18_556
O4 Ba4 O4 121.0(5) 20_565 .
O4 Ba4 O6 55.8(3) 20_565 20_565
O4 Ba4 O6 144.7(3) . 20_565
O4 Ba4 O6 144.7(3) 20_565 .
O4 Ba4 O6 55.8(3) . .
O6 Ba4 O6 104.8(4) 20_565 .
O4 Ba4 O5 104.7(3) 20_565 .
O4 Ba4 O5 56.6(3) . .
O6 Ba4 O5 154.9(3) 20_565 .
O6 Ba4 O5 100.0(3) . .
O4 Ba4 O5 56.6(3) 20_565 20_565
O4 Ba4 O5 104.7(3) . 20_565
O6 Ba4 O5 100.0(3) 20_565 20_565
O6 Ba4 O5 154.9(3) . 20_565
O5 Ba4 O5 55.1(4) . 20_565
O4 Ba4 Cl1 147.2(3) 20_565 18_556
O4 Ba4 Cl1 81.1(3) . 18_556
O6 Ba4 Cl1 121.0(2) 20_565 18_556
O6 Ba4 Cl1 67.0(3) . 18_556
O5 Ba4 Cl1 65.3(2) . 18_556
O5 Ba4 Cl1 96.3(2) 20_565 18_556
O4 Ba4 Cl1 81.1(3) 20_565 3_566
O4 Ba4 Cl1 147.2(3) . 3_566
O6 Ba4 Cl1 67.0(3) 20_565 3_566
O6 Ba4 Cl1 121.0(2) . 3_566
O5 Ba4 Cl1 96.3(2) . 3_566
O5 Ba4 Cl1 65.3(2) 20_565 3_566
Cl1 Ba4 Cl1 69.76(14) 18_556 3_566
O4 Ba4 O9 107.2(3) 20_565 .
O4 Ba4 O9 107.2(3) . .
O6 Ba4 O9 53.3(2) 20_565 .
O6 Ba4 O9 53.3(2) . .
O5 Ba4 O9 148.0(3) . .
O5 Ba4 O9 148.0(3) 20_565 .
Cl1 Ba4 O9 86.0(4) 18_556 .
Cl1 Ba4 O9 86.0(4) 3_566 .
O4 Ba4 Cl6 77.5(3) 20_565 .
O4 Ba4 Cl6 77.5(3) . .
O6 Ba4 Cl6 67.4(2) 20_565 .
O6 Ba4 Cl6 67.4(2) . .
O5 Ba4 Cl6 128.1(3) . .
O5 Ba4 Cl6 128.1(3) 20_565 .
Cl1 Ba4 Cl6 134.18(11) 18_556 .
Cl1 Ba4 Cl6 134.18(11) 3_566 .
O9 Ba4 Cl6 63.0(5) . .
O4 Ba4 Cl5 62.0(2) 20_565 .
O4 Ba4 Cl5 62.0(2) . .
O6 Ba4 Cl5 114.4(2) 20_565 .
O6 Ba4 Cl5 114.4(2) . .
O5 Ba4 Cl5 57.3(2) . .
O5 Ba4 Cl5 57.3(2) 20_565 .
Cl1 Ba4 Cl5 122.03(12) 18_556 .
Cl1 Ba4 Cl5 122.03(12) 3_566 .
O9 Ba4 Cl5 144.6(5) . .
Cl6 Ba4 Cl5 81.56(19) . .
O4 Ba4 Sb2 111.0(2) 20_565 .
O4 Ba4 Sb2 27.9(2) . .
O6 Ba4 Sb2 162.5(2) 20_565 .
O6 Ba4 Sb2 79.8(2) . .
O5 Ba4 Sb2 29.6(2) . .
O5 Ba4 Sb2 77.9(2) 20_565 .
Cl1 Ba4 Sb2 76.41(7) 18_556 .
Cl1 Ba4 Sb2 125.55(9) 3_566 .
O9 Ba4 Sb2 133.10(10) . .
Cl6 Ba4 Sb2 99.96(9) . .
Cl5 Ba4 Sb2 49.76(5) . .
O3 Sb1 O1 89.0(5) . .
O3 Sb1 O2 94.5(5) . .
O1 Sb1 O2 88.3(5) . .
O3 Sb1 Ba3 42.1(4) . .
O1 Sb1 Ba3 49.4(3) . .
O2 Sb1 Ba3 104.0(4) . .
O3 Sb1 Ba2 100.4(3) . .
O1 Sb1 Ba2 47.6(4) . .
O2 Sb1 Ba2 41.8(4) . .
Ba3 Sb1 Ba2 81.24(3) . .
O4 Sb2 O3 94.3(5) . .
O4 Sb2 O5 90.9(5) . .
O3 Sb2 O5 86.5(5) . .
O4 Sb2 Ba4 42.7(4) . .
O3 Sb2 Ba4 101.0(3) . .
O5 Sb2 Ba4 50.0(4) . .
O4 Sb2 Ba3 104.0(4) . .
O3 Sb2 Ba3 41.6(3) . .
O5 Sb2 Ba3 46.8(4) . .
Ba4 Sb2 Ba3 81.60(3) . .
O2 Sb3 O6 89.4(5) . .
O2 Sb3 O4 97.2(5) . .
O6 Sb3 O4 87.1(5) . .
O2 Sb3 Ba2 41.6(3) . .
O6 Sb3 Ba2 49.3(4) . .
O4 Sb3 Ba2 102.6(4) . .
O2 Sb3 Ba4 102.4(4) . .
O6 Sb3 Ba4 46.6(3) . .
O4 Sb3 Ba4 41.5(3) . .
Ba2 Sb3 Ba4 79.98(4) . .
O1 Sb4 O1 90.8(7) . 18_556
O1 Sb4 O7 89.0(5) . .
O1 Sb4 O7 89.0(5) 18_556 .
O1 Sb4 Ba2 109.1(3) . 18_556
O1 Sb4 Ba2 45.4(3) 18_556 18_556
O7 Sb4 Ba2 49.93(19) . 18_556
O1 Sb4 Ba2 45.4(3) . .
O1 Sb4 Ba2 109.1(3) 18_556 .
O7 Sb4 Ba2 49.93(19) . .
Ba2 Sb4 Ba2 92.61(5) 18_556 .
O5 Sb5 O5 90.6(7) 20_565 .
O5 Sb5 O8 88.9(5) 20_565 .
O5 Sb5 O8 88.9(5) . .
O5 Sb5 Ba3 109.5(3) 20_565 .
O5 Sb5 Ba3 45.4(4) . .
O8 Sb5 Ba3 50.28(18) . .
O5 Sb5 Ba3 45.3(4) 20_565 3_566
O5 Sb5 Ba3 109.5(3) . 3_566
O8 Sb5 Ba3 50.28(18) . 3_566
Ba3 Sb5 Ba3 93.64(5) . 3_566
O9 Sb6 O6 88.2(6) . 19_655
O9 Sb6 O6 88.2(6) . .
O6 Sb6 O6 90.8(7) 19_655 .
O9 Sb6 Ba4 50.0(2) . 2_665
O6 Sb6 Ba4 45.0(3) 19_655 2_665
O6 Sb6 Ba4 109.2(4) . 2_665
O9 Sb6 Ba4 50.0(2) . .
O6 Sb6 Ba4 109.2(4) 19_655 .
O6 Sb6 Ba4 45.0(3) . .
Ba4 Sb6 Ba4 93.25(5) 2_665 .
Ba2 Cl1 Ba1 106.31(11) 18_556 .
Ba2 Cl1 Ba4 110.87(13) 18_556 18_556
Ba1 Cl1 Ba4 107.99(11) . 18_556
Ba2 Cl1 Ba3 111.83(12) 18_556 .
Ba1 Cl1 Ba3 108.08(12) . .
Ba4 Cl1 Ba3 111.51(12) 18_556 .
Ba3 Cl3 Ba3 180.0 29_656 .
Sb4 O1 Sb1 122.8(6) . .
Sb4 O1 Ba2 106.8(4) . .
Sb1 O1 Ba2 103.4(5) . .
Sb4 O1 Ba3 106.9(5) . .
Sb1 O1 Ba3 101.3(4) . .
Ba2 O1 Ba3 116.4(4) . .
Sb3 O2 Sb1 132.1(6) . .
Sb3 O2 Ba2 111.1(4) . .
Sb1 O2 Ba2 110.0(5) . .
Sb1 O3 Sb2 135.3(7) . .
Sb1 O3 Ba3 110.5(5) . .
Sb2 O3 Ba3 110.8(5) . .
Sb2 O4 Sb3 133.0(6) . .
Sb2 O4 Ba4 109.4(5) . .
Sb3 O4 Ba4 110.7(5) . .
Sb2 O5 Sb5 122.5(6) . .
Sb2 O5 Ba3 104.5(5) . .
Sb5 O5 Ba3 106.5(5) . .
Sb2 O5 Ba4 100.3(5) . .
Sb5 O5 Ba4 106.7(5) . .
Ba3 O5 Ba4 117.1(4) . .
Sb3 O6 Sb6 122.4(6) . .
Sb3 O6 Ba4 104.8(4) . .
Sb6 O6 Ba4 107.0(4) . .
Sb3 O6 Ba2 101.5(4) . .
Sb6 O6 Ba2 106.7(4) . .
Ba4 O6 Ba2 114.9(4) . .
Sb4 O7 Sb4 116.4(11) . 19_655
Sb4 O7 Ba2 101.48(2) . 18_556
Sb4 O7 Ba2 101.48(2) 19_655 18_556
Sb4 O7 Ba2 101.49(2) . .
Sb4 O7 Ba2 101.49(2) 19_655 .
Ba2 O7 Ba2 135.6(8) 18_556 .
Sb5 O8 Sb5 118.2(11) 18_556 .
Sb5 O8 Ba3 100.77(2) 18_556 .
Sb5 O8 Ba3 100.77(2) . .
Sb5 O8 Ba3 100.77(2) 18_556 3_566
Sb5 O8 Ba3 100.77(2) . 3_566
Ba3 O8 Ba3 137.3(7) . 3_566
Sb6 O9 Sb6 115.4(14) 2_665 .
Sb6 O9 Ba4 101.25(3) 2_665 .
Sb6 O9 Ba4 101.25(3) . .
Sb6 O9 Ba4 101.25(3) 2_665 2_665
Sb6 O9 Ba4 101.25(3) . 2_665
Ba4 O9 Ba4 137.2(10) . 2_665
C1 N1 C5 122(6) . .
C1 N1 H1A 119.0 . .
C5 N1 H1A 119.0 . .
N1 C1 C2 124(6) . .
N1 C1 H1 118.1 . .
C2 C1 H1 118.1 . .
C1 C2 C3 112(6) . .
C1 C2 H2 123.8 . .
C3 C2 H2 123.8 . .
C4 C3 C2 125(6) . .
C4 C3 H3 117.5 . .
C2 C3 H3 117.5 . .
C3 C4 C5 111(6) . .
C3 C4 H4 124.7 . .
C5 C4 H4 124.7 . .
N1 C5 C4 126(6) . .
N1 C5 H5 117.1 . .
C4 C5 H5 117.1 . .
C9 N2 C8 114(4) 12_656 .
C9 N2 C6 115(4) 12_656 .
C8 N2 C6 131(7) . .
C9 N2 H2A 4.0 12_656 .
C8 N2 H2A 118.2 . .
C6 N2 H2A 111.1 . .
N2 C6 C7 114(5) . .
N2 C6 C9 11(3) . 12_656
C7 C6 C9 125(5) . 12_656
N2 C6 H7A 129.4 . .
C7 C6 H7A 116.1 . .
C9 C6 H7A 118.9 12_656 .
C6 C7 C6 118(6) 12_656 .
C6 C7 H8A 121.2 12_656 .
C6 C7 H8A 121.2 . .
N2 C8 N2 113(7) . 12_656
N2 C8 C9 123(6) . .
N2 C8 C9 11(3) 12_656 .
N2 C8 C9 11(3) . 12_656
N2 C8 C9 123(6) 12_656 12_656
C9 C8 C9 134(6) . 12_656
N2 C8 H2B 123.6 . .
N2 C8 H2B 123.6 12_656 .
C9 C8 H2B 112.9 . .
C9 C8 H2B 112.9 12_656 .
N2 C9 C8 55(3) 12_656 .
N2 C9 C6 54(3) 12_656 12_656
C8 C9 C6 109(4) . 12_656
N2 C9 H9A 176.0 12_656 .
C8 C9 H9A 129.0 . .
C6 C9 H9A 121.8 12_656 .
N2 C9 H2A 174(10) 12_656 12_656
C8 C9 H2A 131(4) . 12_656
C6 C9 H2A 120(2) 12_656 12_656
H9A C9 H2A 2.0 . 12_656

loop_
_geom_bond_atom_site_label_1
_geom_bond_atom_site_label_2
_geom_bond_distance
_geom_bond_site_symmetry_2
Ba1 Cl1 3.108(4) 19_655
Ba1 Cl1 3.108(4) 3_566
Ba1 Cl1 3.108(4) 20_565
Ba1 Cl1 3.108(4) 2_665
Ba1 Cl1 3.108(4) 18_556
Ba1 Cl1 3.108(4) 17_666
Ba1 Cl1 3.108(4) 4_656
Ba1 Cl1 3.108(4) .
Ba2 O2 2.813(12) .
Ba2 O2 2.813(12) 19_655
Ba2 O1 3.006(12) .
Ba2 O1 3.006(12) 19_655
Ba2 O6 3.055(12) .
Ba2 O6 3.055(12) 19_655
Ba2 Cl1 3.081(4) 18_556
Ba2 Cl1 3.081(4) 4_656
Ba2 O7 3.155(9) .
Ba2 Cl2 3.175(7) .
Ba2 Sb3 3.9505(16) 19_655
Ba2 Sb3 3.9505(16) .
Ba3 O3 2.828(12) .
Ba3 O3 2.829(12) 18_556
Ba3 O5 2.996(13) 18_556
Ba3 O5 2.996(13) .
Ba3 O1 3.059(12) 18_556
Ba3 O1 3.059(12) .
Ba3 Cl1 3.142(4) .
Ba3 Cl1 3.142(4) 18_556
Ba3 O8 3.163(8) .
Ba3 Cl4 3.181(8) .
Ba3 Cl3 3.2578(13) .
Ba3 Sb1 3.9534(14) 18_556
Ba4 O4 2.822(12) 20_565
Ba4 O4 2.822(12) .
Ba4 O6 2.992(12) 20_565
Ba4 O6 2.992(12) .
Ba4 O5 3.060(13) .
Ba4 O5 3.060(13) 20_565
Ba4 Cl1 3.109(4) 18_556
Ba4 Cl1 3.109(4) 3_566
Ba4 O9 3.158(10) .
Ba4 Cl6 3.173(8) .
Ba4 Cl5 3.575(7) .
Ba4 Sb2 3.9279(14) .
Sb1 O3 1.945(11) .
Sb1 O1 1.977(12) .
Sb1 O2 1.991(11) .
Sb2 O4 1.949(11) .
Sb2 O3 1.970(11) .
Sb2 O5 1.975(12) .
Sb3 O2 1.942(12) .
Sb3 O6 1.970(11) .
Sb3 O4 1.983(12) .
Sb4 O1 1.969(12) .
Sb4 O1 1.969(12) 18_556
Sb4 O7 1.973(12) .
Sb5 O5 1.990(11) 20_565
Sb5 O5 1.990(11) .
Sb5 O8 1.990(12) .
Sb6 O9 1.985(15) .
Sb6 O6 1.986(11) 19_655
Sb6 O6 1.986(11) .
N1 C1 1.24(3) .
N1 C5 1.25(3) .
N1 H1A 0.8800 .
C1 C2 1.386(10) .
C1 H1 0.9500 .
C2 C3 1.388(10) .
C2 H2 0.9500 .
C3 C4 1.387(10) .
C3 H3 0.9500 .
C4 C5 1.388(10) .
C4 H4 0.9500 .
C5 H5 0.9500 .
N2 C9 0.29(7) 12_656
N2 C8 1.24(3) .
N2 C6 1.25(3) .
N2 H2A 0.8599 .
C6 C7 1.389(10) .
C6 C9 1.390(10) 12_656
C6 H7A 0.9301 .
C7 H8A 0.9500 .
C8 C9 1.387(10) .
C8 C9 1.387(10) 12_656
C8 H2B 0.9300 .
C9 H9A 0.9598 .

loop_
_geom_torsion_atom_site_label_1
_geom_torsion_atom_site_label_2
_geom_torsion_atom_site_label_3
_geom_torsion_atom_site_label_4
_geom_torsion
_geom_torsion_site_symmetry_1
_geom_torsion_site_symmetry_4
C5 N1 C1 C2 0(3) . .
N1 C1 C2 C3 -1(3) . .
C1 C2 C3 C4 4(6) . .
C2 C3 C4 C5 -5(7) . .
C1 N1 C5 C4 -2(7) . .
C3 C4 C5 N1 4(7) . .
C9 N2 C6 C7 -174(23) 12_656 .
C8 N2 C6 C7 0(4) . .
C8 N2 C6 C9 174(26) . 12_656
N2 C6 C7 C6 0.2(15) . 12_656
C9 C6 C7 C6 -1(4) 12_656 12_656
C9 N2 C8 N2 174(25) 12_656 12_656
C6 N2 C8 N2 0(2) . 12_656
C9 N2 C8 C9 175(19) 12_656 .
C6 N2 C8 C9 2(7) . .
C6 N2 C8 C9 -174(26) . 12_656
N2 C8 C9 N2 -7(27) . 12_656
C9 C8 C9 N2 -5(22) 12_656 12_656
N2 C8 C9 C6 -2(8) . 12_656
N2 C8 C9 C6 5(19) 12_656 12_656
C9 C8 C9 C6 -1(3) 12_656 12_656
